data_4021875
loop_
_publ_author_name
'Warren W. Gerhardt'
'Marcus Weck'

_publ_contact_author_address
;School of Chemistry and Biochemistry
Georgia Institute of Technology, Atlanta, GA 30332-0400
;
_publ_contact_author_email marcus.weck@chemistry.gatech.edu
_publ_contact_author_fax 404-894-7452
_publ_contact_author_name 'Marcus Weck, Warren Gerhardt'
_publ_contact_author_phone 404-385-1796
_publ_section_title
;
 Investigations of Metal-Coordinated Peptides as Supramolecular Synthons
;
_journal_name_full 'Journal of Organic Chemistry'
_journal_page_first 6333
_journal_page_last 6341
_journal_paper_doi 10.1021/jo060395q
_journal_volume 71
_journal_year 2006
_chemical_formula_sum 'C21 H19 Cl O Pd S2'
_chemical_formula_weight 493.33
_chemical_name_systematic
; 
 ? 
;
_space_group_IT_number 14
_symmetry_cell_setting monoclinic
_symmetry_space_group_name_Hall '-P 2ybc'
_symmetry_space_group_name_H-M 'P 1 21/c 1'
_atom_sites_solution_hydrogens geom
_atom_sites_solution_primary direct
_atom_sites_solution_secondary difmap
_audit_creation_method SHELXL-97
_cell_angle_alpha 90.00
_cell_angle_beta 99.614(6)
_cell_angle_gamma 90.00
_cell_formula_units_Z 4
_cell_length_a 9.335(4)
_cell_length_b 11.521(5)
_cell_length_c 17.934(8)
_cell_measurement_reflns_used 4203
_cell_measurement_temperature 173(2)
_cell_measurement_theta_max 28.28
_cell_measurement_theta_min 2.30
_cell_volume 1901.6(14)
_computing_cell_refinement 'Bruker SMART'
_computing_data_collection 'Bruker SMART'
_computing_data_reduction 'Bruker SAINT'
_computing_molecular_graphics 'Bruker SHELXTL'
_computing_publication_material 'Bruker SHELXTL'
_computing_structure_refinement 'SHELXL-97 (Sheldrick, 1997)'
_computing_structure_solution 'SHELXS-97 (Sheldrick, 1990)'
_diffrn_ambient_temperature 173(2)
_diffrn_measured_fraction_theta_full 0.981
_diffrn_measured_fraction_theta_max 0.981
_diffrn_measurement_device_type 'CCD area detector'
_diffrn_measurement_method 'phi and omega scans'
_diffrn_radiation_monochromator graphite
_diffrn_radiation_source 'fine-focus sealed tube'
_diffrn_radiation_type MoK\a
_diffrn_radiation_wavelength 0.71073
_diffrn_reflns_av_R_equivalents 0.0318
_diffrn_reflns_av_sigmaI/netI 0.0378
_diffrn_reflns_limit_h_max 11
_diffrn_reflns_limit_h_min -12
_diffrn_reflns_limit_k_max 15
_diffrn_reflns_limit_k_min -15
_diffrn_reflns_limit_l_max 23
_diffrn_reflns_limit_l_min -15
_diffrn_reflns_number 12239
_diffrn_reflns_theta_full 28.41
_diffrn_reflns_theta_max 28.41
_diffrn_reflns_theta_min 2.11
_exptl_absorpt_coefficient_mu 1.344
_exptl_absorpt_correction_T_max 0.8342
_exptl_absorpt_correction_T_min 0.5589
_exptl_absorpt_correction_type multi-scan
_exptl_crystal_colour yellow
_exptl_crystal_density_diffrn 1.723
_exptl_crystal_density_method 'not measured'
_exptl_crystal_description irreg
_exptl_crystal_F_000 992
_exptl_crystal_size_max 0.49
_exptl_crystal_size_mid 0.15
_exptl_crystal_size_min 0.14
_refine_diff_density_max 0.797
_refine_diff_density_min -0.537
_refine_diff_density_rms 0.103
_refine_ls_extinction_method none
_refine_ls_goodness_of_fit_ref 1.084
_refine_ls_hydrogen_treatment mixed
_refine_ls_matrix_type full
_refine_ls_number_parameters 236
_refine_ls_number_reflns 4692
_refine_ls_number_restraints 0
_refine_ls_restrained_S_all 1.084
_refine_ls_R_factor_all 0.0380
_refine_ls_R_factor_gt 0.0319
_refine_ls_shift/su_max 0.001
_refine_ls_shift/su_mean 0.000
_refine_ls_structure_factor_coef Fsqd
_refine_ls_weighting_details 'calc w=1/[\s^2^(Fo^2^)+(0.0400P)^2^+0.0000P] where P=(Fo^2^+2Fc^2^)/3'
_refine_ls_weighting_scheme calc
_refine_ls_wR_factor_gt 0.0754
_refine_ls_wR_factor_ref 0.0784
_reflns_number_gt 4090
_reflns_number_total 4692
_reflns_threshold_expression >2sigma(I)
_cod_duplicate_entry 4021874
_cod_data_source_file jo060395qsi20060224_032124.cif
_cod_depositor_comments
;
The following automatic conversions were performed:
'_symmetry_cell_setting' value 'Monoclinic' changed to 'monoclinic'
according to '/home/saulius/struct/CIF-dictionaries/cif_core.dic'
dictionary named 'cif_core.dic' version 2.4.1 from 2010-06-29.

Automatic conversion script
Id: cif_fix_enum 1527 2010-12-29 10:47:43Z saulius 
;
_cod_original_sg_symbol_H-M 'P 21/c'
_cod_database_code 4021875

loop_
_symmetry_equiv_pos_as_xyz
'x, y, z'
'-x, y+1/2, -z+1/2'
'-x, -y, -z'
'x, -y-1/2, z-1/2'

loop_
_atom_site_label
_atom_site_type_symbol
_atom_site_fract_x
_atom_site_fract_y
_atom_site_fract_z
_atom_site_U_iso_or_equiv
_atom_site_adp_type
_atom_site_occupancy
_atom_site_symmetry_multiplicity
_atom_site_calc_flag
_atom_site_refinement_flags
C1 C 0.3457(3) 0.25156(19) 1.13985(13) 0.0199(5) Uani 1 1 d .
C2 C 0.3729(3) 0.1790(2) 1.20224(15) 0.0242(5) Uani 1 1 d .
H2 H 0.3070 0.1183 1.2085 0.029 Uiso 1 1 calc R
C3 C 0.4974(3) 0.1958(2) 1.25549(16) 0.0295(6) Uani 1 1 d .
H3 H 0.5170 0.1462 1.2983 0.035 Uiso 1 1 calc R
C4 C 0.5928(3) 0.2844(3) 1.24659(16) 0.0316(6) Uani 1 1 d .
H4 H 0.6774 0.2959 1.2834 0.038 Uiso 1 1 calc R
C5 C 0.5649(3) 0.3567(2) 1.18376(16) 0.0308(6) Uani 1 1 d .
H5 H 0.6305 0.4177 1.1778 0.037 Uiso 1 1 calc R
C6 C 0.4423(3) 0.3403(2) 1.13010(16) 0.0258(6) Uani 1 1 d .
H6 H 0.4239 0.3891 1.0869 0.031 Uiso 1 1 calc R
C7 C 0.0975(3) 0.1103(2) 1.09106(14) 0.0209(5) Uani 1 1 d .
H7A H 0.1055 0.1014 1.1465 0.025 Uiso 1 1 calc R
H7B H -0.0069 0.1135 1.0689 0.025 Uiso 1 1 calc R
C8 C 0.1663(3) 0.0079(2) 1.05947(13) 0.0188(5) Uani 1 1 d .
C9 C 0.1493(3) -0.1033(2) 1.08637(14) 0.0212(5) Uani 1 1 d .
H9 H 0.0977 -0.1148 1.1272 0.025 Uiso 1 1 calc R
C10 C 0.2083(3) -0.1987(2) 1.05343(15) 0.0232(5) Uani 1 1 d .
C11 C 0.2841(3) -0.1819(2) 0.99378(15) 0.0217(5) Uani 1 1 d .
H11 H 0.3245 -0.2463 0.9715 0.026 Uiso 1 1 calc R
C12 C 0.3002(2) -0.0700(2) 0.96697(13) 0.0185(5) Uani 1 1 d .
C13 C 0.2428(3) 0.02658(19) 0.99968(13) 0.0178(5) Uani 1 1 d .
C14 C 0.3870(3) -0.0502(2) 0.90523(14) 0.0216(5) Uani 1 1 d .
H14A H 0.3589 -0.1082 0.8647 0.026 Uiso 1 1 calc R
H14B H 0.4914 -0.0612 0.9256 0.026 Uiso 1 1 calc R
C15 C 0.1980(3) 0.0832(2) 0.79607(13) 0.0200(5) Uani 1 1 d .
C16 C 0.1106(3) 0.1806(2) 0.78222(15) 0.0243(5) Uani 1 1 d .
H16 H 0.1334 0.2492 0.8112 0.029 Uiso 1 1 calc R
C17 C -0.0103(3) 0.1772(2) 0.72588(16) 0.0283(6) Uani 1 1 d .
H17 H -0.0701 0.2440 0.7159 0.034 Uiso 1 1 calc R
C18 C -0.0447(3) 0.0772(2) 0.68396(15) 0.0296(6) Uani 1 1 d .
H18 H -0.1290 0.0748 0.6461 0.036 Uiso 1 1 calc R
C19 C 0.0434(3) -0.0188(2) 0.69726(16) 0.0322(6) Uani 1 1 d .
H19 H 0.0201 -0.0874 0.6683 0.039 Uiso 1 1 calc R
C20 C 0.1664(3) -0.0160(2) 0.75284(15) 0.0296(6) Uani 1 1 d .
H20 H 0.2284 -0.0817 0.7611 0.036 Uiso 1 1 calc R
C21 C 0.2325(4) -0.4040(2) 1.04779(18) 0.0443(8) Uani 1 1 d .
H21A H 0.1783 -0.4086 0.9962 0.066 Uiso 1 1 calc R
H21B H 0.2142 -0.4740 1.0758 0.066 Uiso 1 1 calc R
H21C H 0.3367 -0.3981 1.0461 0.066 Uiso 1 1 calc R
Cl1 Cl 0.32087(8) 0.37955(5) 0.92357(4) 0.03083(16) Uani 1 1 d .
O1 O 0.1866(2) -0.30393(14) 1.08477(11) 0.0311(5) Uani 1 1 d .
Pd1 Pd 0.276178(19) 0.186144(15) 0.964471(10) 0.01814(7) Uani 1 1 d .
S1 S 0.18550(7) 0.24453(5) 1.07016(3) 0.02021(13) Uani 1 1 d .
S2 S 0.35913(7) 0.09509(5) 0.86536(3) 0.02118(13) Uani 1 1 d .

loop_
_atom_site_aniso_label
_atom_site_aniso_U_11
_atom_site_aniso_U_22
_atom_site_aniso_U_33
_atom_site_aniso_U_23
_atom_site_aniso_U_13
_atom_site_aniso_U_12
C1 0.0192(12) 0.0217(11) 0.0189(12) -0.0078(9) 0.0034(10) 0.0038(9)
C2 0.0226(13) 0.0307(13) 0.0214(14) -0.0013(10) 0.0094(10) 0.0011(10)
C3 0.0286(15) 0.0433(16) 0.0170(13) -0.0019(11) 0.0051(11) 0.0079(11)
C4 0.0229(14) 0.0452(16) 0.0251(15) -0.0138(12) -0.0008(11) 0.0027(12)
C5 0.0275(15) 0.0296(13) 0.0356(16) -0.0086(12) 0.0068(12) -0.0049(11)
C6 0.0253(14) 0.0228(11) 0.0297(15) -0.0024(10) 0.0054(11) 0.0014(10)
C7 0.0178(12) 0.0227(11) 0.0230(13) -0.0020(9) 0.0057(10) 0.0000(9)
C8 0.0146(11) 0.0230(11) 0.0181(12) -0.0027(9) 0.0008(9) 0.0018(9)
C9 0.0215(13) 0.0268(12) 0.0154(12) 0.0006(9) 0.0029(10) 0.0014(10)
C10 0.0285(14) 0.0207(11) 0.0198(13) 0.0028(9) 0.0025(11) 0.0030(10)
C11 0.0221(13) 0.0215(11) 0.0208(13) -0.0019(9) 0.0018(10) 0.0056(9)
C12 0.0147(11) 0.0243(11) 0.0163(12) -0.0025(9) 0.0023(9) 0.0026(9)
C13 0.0170(12) 0.0194(10) 0.0166(12) 0.0000(9) 0.0019(9) 0.0015(9)
C14 0.0220(13) 0.0246(12) 0.0192(13) -0.0008(9) 0.0062(10) 0.0054(9)
C15 0.0228(13) 0.0252(11) 0.0137(12) 0.0022(9) 0.0077(10) -0.0014(9)
C16 0.0281(14) 0.0246(12) 0.0210(13) -0.0007(9) 0.0065(11) -0.0001(10)
C17 0.0268(15) 0.0337(14) 0.0248(15) 0.0025(11) 0.0052(11) 0.0049(11)
C18 0.0255(14) 0.0419(15) 0.0209(14) 0.0009(11) 0.0023(11) -0.0035(12)
C19 0.0368(17) 0.0312(14) 0.0277(15) -0.0074(11) 0.0025(12) -0.0064(12)
C20 0.0302(15) 0.0248(12) 0.0336(16) -0.0051(11) 0.0048(12) 0.0019(10)
C21 0.072(2) 0.0206(13) 0.045(2) 0.0039(12) 0.0229(17) 0.0059(14)
Cl1 0.0452(4) 0.0206(3) 0.0277(4) 0.0011(2) 0.0092(3) -0.0029(3)
O1 0.0484(13) 0.0200(9) 0.0277(11) 0.0030(7) 0.0143(9) 0.0017(8)
Pd1 0.01942(11) 0.01862(10) 0.01659(11) -0.00062(7) 0.00360(7) -0.00010(6)
S1 0.0203(3) 0.0200(3) 0.0202(3) -0.0023(2) 0.0031(2) 0.0035(2)
S2 0.0207(3) 0.0246(3) 0.0195(3) -0.0002(2) 0.0071(2) -0.0027(2)

loop_
_atom_type_symbol
_atom_type_description
_atom_type_scat_dispersion_real
_atom_type_scat_dispersion_imag
_atom_type_scat_source
C C 0.0033 0.0016 'International Tables Vol C Tables 4.2.6.8 and 6.1.1.4'
H H 0.0000 0.0000 'International Tables Vol C Tables 4.2.6.8 and 6.1.1.4'
O O 0.0106 0.0060 'International Tables Vol C Tables 4.2.6.8 and 6.1.1.4'
S S 0.1246 0.1234 'International Tables Vol C Tables 4.2.6.8 and 6.1.1.4'
Cl Cl 0.1484 0.1585 'International Tables Vol C Tables 4.2.6.8 and 6.1.1.4'
Pd Pd -0.9988 1.0072 'International Tables Vol C Tables 4.2.6.8 and 6.1.1.4'

loop_
_geom_angle_atom_site_label_1
_geom_angle_atom_site_label_2
_geom_angle_atom_site_label_3
_geom_angle
C2 C1 C6 120.6(2)
C2 C1 S1 123.9(2)
C6 C1 S1 115.47(19)
C1 C2 C3 119.3(2)
C1 C2 H2 120.3
C3 C2 H2 120.3
C4 C3 C2 120.4(3)
C4 C3 H3 119.8
C2 C3 H3 119.8
C3 C4 C5 119.9(3)
C3 C4 H4 120.0
C5 C4 H4 120.0
C6 C5 C4 120.3(3)
C6 C5 H5 119.8
C4 C5 H5 119.8
C5 C6 C1 119.5(3)
C5 C6 H6 120.3
C1 C6 H6 120.3
C8 C7 S1 110.77(17)
C8 C7 H7A 109.5
S1 C7 H7A 109.5
C8 C7 H7B 109.5
S1 C7 H7B 109.5
H7A C7 H7B 108.1
C9 C8 C13 120.7(2)
C9 C8 C7 121.0(2)
C13 C8 C7 118.3(2)
C8 C9 C10 120.1(2)
C8 C9 H9 120.0
C10 C9 H9 120.0
O1 C10 C11 124.7(2)
O1 C10 C9 115.3(2)
C11 C10 C9 120.0(2)
C10 C11 C12 119.5(2)
C10 C11 H11 120.3
C12 C11 H11 120.3
C11 C12 C13 121.2(2)
C11 C12 C14 120.0(2)
C13 C12 C14 118.7(2)
C8 C13 C12 118.5(2)
C8 C13 Pd1 120.85(16)
C12 C13 Pd1 120.63(18)
C12 C14 S2 111.80(16)
C12 C14 H14A 109.3
S2 C14 H14A 109.3
C12 C14 H14B 109.3
S2 C14 H14B 109.3
H14A C14 H14B 107.9
C20 C15 C16 120.2(2)
C20 C15 S2 121.90(19)
C16 C15 S2 117.65(19)
C17 C16 C15 119.5(2)
C17 C16 H16 120.3
C15 C16 H16 120.3
C16 C17 C18 120.5(2)
C16 C17 H17 119.8
C18 C17 H17 119.8
C19 C18 C17 119.8(3)
C19 C18 H18 120.1
C17 C18 H18 120.1
C18 C19 C20 120.3(2)
C18 C19 H19 119.9
C20 C19 H19 119.9
C15 C20 C19 119.7(2)
C15 C20 H20 120.2
C19 C20 H20 120.2
O1 C21 H21A 109.5
O1 C21 H21B 109.5
H21A C21 H21B 109.5
O1 C21 H21C 109.5
H21A C21 H21C 109.5
H21B C21 H21C 109.5
C10 O1 C21 116.6(2)
C13 Pd1 S1 84.83(7)
C13 Pd1 S2 85.10(8)
S1 Pd1 S2 169.93(2)
C13 Pd1 Cl1 178.89(7)
S1 Pd1 Cl1 94.98(3)
S2 Pd1 Cl1 95.09(3)
C1 S1 C7 104.41(12)
C1 S1 Pd1 102.10(8)
C7 S1 Pd1 99.32(8)
C15 S2 C14 104.51(12)
C15 S2 Pd1 102.64(9)
C14 S2 Pd1 99.19(8)

loop_
_geom_bond_atom_site_label_1
_geom_bond_atom_site_label_2
_geom_bond_distance
C1 C2 1.386(4)
C1 C6 1.393(3)
C1 S1 1.783(3)
C2 C3 1.389(4)
C2 H2 0.9500
C3 C4 1.381(4)
C3 H3 0.9500
C4 C5 1.390(4)
C4 H4 0.9500
C5 C6 1.379(4)
C5 H5 0.9500
C6 H6 0.9500
C7 C8 1.498(3)
C7 S1 1.820(2)
C7 H7A 0.9900
C7 H7B 0.9900
C8 C9 1.387(3)
C8 C13 1.401(4)
C9 C10 1.403(3)
C9 H9 0.9500
C10 O1 1.366(3)
C10 C11 1.391(4)
C11 C12 1.393(3)
C11 H11 0.9500
C12 C13 1.405(3)
C12 C14 1.495(3)
C13 Pd1 1.985(2)
C14 S2 1.821(2)
C14 H14A 0.9900
C14 H14B 0.9900
C15 C20 1.384(3)
C15 C16 1.386(3)
C15 S2 1.789(3)
C16 C17 1.384(4)
C16 H16 0.9500
C17 C18 1.384(4)
C17 H17 0.9500
C18 C19 1.375(4)
C18 H18 0.9500
C19 C20 1.389(4)
C19 H19 0.9500
C20 H20 0.9500
C21 O1 1.431(3)
C21 H21A 0.9800
C21 H21B 0.9800
C21 H21C 0.9800
Cl1 Pd1 2.4040(11)
Pd1 S1 2.3016(10)
Pd1 S2 2.3063(9)

loop_
_geom_torsion_atom_site_label_1
_geom_torsion_atom_site_label_2
_geom_torsion_atom_site_label_3
_geom_torsion_atom_site_label_4
_geom_torsion
C6 C1 C2 C3 0.4(4)
S1 C1 C2 C3 -176.42(19)
C1 C2 C3 C4 0.3(4)
C2 C3 C4 C5 -0.5(4)
C3 C4 C5 C6 -0.1(4)
C4 C5 C6 C1 0.8(4)
C2 C1 C6 C5 -0.9(4)
S1 C1 C6 C5 176.1(2)
S1 C7 C8 C9 160.52(19)
S1 C7 C8 C13 -22.3(3)
C13 C8 C9 C10 -0.4(4)
C7 C8 C9 C10 176.7(2)
C8 C9 C10 O1 179.3(2)
C8 C9 C10 C11 0.1(4)
O1 C10 C11 C12 -179.4(2)
C9 C10 C11 C12 -0.3(4)
C10 C11 C12 C13 0.8(4)
C10 C11 C12 C14 177.3(2)
C9 C8 C13 C12 0.9(4)
C7 C8 C13 C12 -176.3(2)
C9 C8 C13 Pd1 -176.80(17)
C7 C8 C13 Pd1 6.0(3)
C11 C12 C13 C8 -1.1(4)
C14 C12 C13 C8 -177.6(2)
C11 C12 C13 Pd1 176.61(18)
C14 C12 C13 Pd1 0.1(3)
C11 C12 C14 S2 167.06(19)
C13 C12 C14 S2 -16.4(3)
C20 C15 C16 C17 1.3(4)
S2 C15 C16 C17 176.1(2)
C15 C16 C17 C18 0.6(4)
C16 C17 C18 C19 -1.4(4)
C17 C18 C19 C20 0.3(4)
C16 C15 C20 C19 -2.3(4)
S2 C15 C20 C19 -176.9(2)
C18 C19 C20 C15 1.5(4)
C11 C10 O1 C21 -6.9(4)
C9 C10 O1 C21 173.9(3)
C8 C13 Pd1 S1 9.21(19)
C12 C13 Pd1 S1 -168.42(19)
C8 C13 Pd1 S2 -170.5(2)
C12 C13 Pd1 S2 11.86(18)
C8 C13 Pd1 Cl1 90(4)
C12 C13 Pd1 Cl1 -88(4)
C2 C1 S1 C7 -10.8(2)
C6 C1 S1 C7 172.24(18)
C2 C1 S1 Pd1 -113.9(2)
C6 C1 S1 Pd1 69.18(18)
C8 C7 S1 C1 -80.49(19)
C8 C7 S1 Pd1 24.67(18)
C13 Pd1 S1 C1 89.75(10)
S2 Pd1 S1 C1 91.37(15)
Cl1 Pd1 S1 C1 -89.15(8)
C13 Pd1 S1 C7 -17.29(11)
S2 Pd1 S1 C7 -15.67(17)
Cl1 Pd1 S1 C7 163.81(8)
C20 C15 S2 C14 -35.7(2)
C16 C15 S2 C14 149.6(2)
C20 C15 S2 Pd1 -138.8(2)
C16 C15 S2 Pd1 46.5(2)
C12 C14 S2 C15 -84.43(19)
C12 C14 S2 Pd1 21.28(18)
C13 Pd1 S2 C15 90.60(10)
S1 Pd1 S2 C15 88.98(15)
Cl1 Pd1 S2 C15 -90.50(8)
C13 Pd1 S2 C14 -16.64(11)
S1 Pd1 S2 C14 -18.26(17)
Cl1 Pd1 S2 C14 162.26(9)
